data_4315068
loop_
_publ_author_name
'Andrea M. Corrente'
'Tristram Chivers'

_publ_contact_author_address
;
Department of Chemistry
University of Calgary, Calgary, Alberta 
T2N 1N4, Canada
;
_publ_contact_author_name 'Prof. T. Chivers'
_publ_section_title
;
 Lanthanide Complexes of Boraamidinate Ligands: Synthesis and X-ray
 Structures of {[Li(THF)4][bamLnCl2(THF)]}2 (bam= [PhB(NDipp)2]2-; Ln = Y,
 Pr, Nd, Sm, Ho, Er, Yb) and {bamLnCl(THF)2}2 (Ln = Y, Sm)
;
_journal_name_full 'Inorganic Chemistry'
_journal_page_first 2457
_journal_page_last 2463
_journal_paper_doi 10.1021/ic9023184
_journal_volume 49
_journal_year 2010
_chemical_formula_moiety 'C58 H95 B Cl2 Ho Li N2 O7'
_chemical_formula_sum 'C58 H95 B Cl2 Ho Li N2 O7'
_chemical_formula_weight 1185.94
_chemical_name_systematic
; 
 ? 
;
_space_group_IT_number 14
_symmetry_cell_setting monoclinic
_symmetry_space_group_name_Hall '-P 2yn'
_symmetry_space_group_name_H-M 'P 1 21/n 1'
_atom_sites_solution_hydrogens geom
_atom_sites_solution_primary direct
_atom_sites_solution_secondary difmap
_audit_creation_method SHELXL-97
_cell_angle_alpha 90.00
_cell_angle_beta 102.91(3)
_cell_angle_gamma 90.00
_cell_formula_units_Z 4
_cell_length_a 13.370(3)
_cell_length_b 21.484(4)
_cell_length_c 22.045(4)
_cell_measurement_reflns_used 57847
_cell_measurement_temperature 173(2)
_cell_measurement_theta_max 25.03
_cell_measurement_theta_min 2.68
_cell_volume 6172(2)
_computing_cell_refinement 'Nonius DENZO'
_computing_data_collection 'Nonius COLLECT'
_computing_data_reduction 'Nonius DENZO'
_computing_molecular_graphics 'Bruker SHELXTL'
_computing_publication_material 'Bruker SHELXTL'
_computing_structure_refinement 'SHELXL-97 (Sheldrick, 1997)'
_computing_structure_solution 'SHELXS-97 (Sheldrick, 1990)'
_diffrn_ambient_temperature 173(2)
_diffrn_measured_fraction_theta_full 0.991
_diffrn_measured_fraction_theta_max 0.991
_diffrn_measurement_device_type 'Nonius Kappa CCD'
_diffrn_measurement_method 'phi\omega scans'
_diffrn_radiation_monochromator graphite
_diffrn_radiation_source 'fine-focus sealed tube'
_diffrn_radiation_type MoK\a
_diffrn_radiation_wavelength 0.71073
_diffrn_reflns_av_R_equivalents 0.0350
_diffrn_reflns_av_sigmaI/netI 0.0375
_diffrn_reflns_limit_h_max 15
_diffrn_reflns_limit_h_min -15
_diffrn_reflns_limit_k_max 25
_diffrn_reflns_limit_k_min -25
_diffrn_reflns_limit_l_max 26
_diffrn_reflns_limit_l_min -26
_diffrn_reflns_number 57847
_diffrn_reflns_theta_full 25.03
_diffrn_reflns_theta_max 25.03
_diffrn_reflns_theta_min 2.68
_exptl_absorpt_coefficient_mu 1.417
_exptl_absorpt_correction_T_max 0.8051
_exptl_absorpt_correction_T_min 0.4836
_exptl_absorpt_correction_type integration
_exptl_absorpt_process_details 'HKL Scalepack (Otwinowski and Minor 1997)'
_exptl_crystal_colour colourless
_exptl_crystal_density_diffrn 1.276
_exptl_crystal_density_method 'not measured'
_exptl_crystal_description block
_exptl_crystal_F_000 2488
_exptl_crystal_size_max 0.60
_exptl_crystal_size_mid 0.48
_exptl_crystal_size_min 0.16
_refine_diff_density_max 1.007
_refine_diff_density_min -0.421
_refine_diff_density_rms 0.090
_refine_ls_extinction_method none
_refine_ls_goodness_of_fit_ref 1.065
_refine_ls_hydrogen_treatment constr
_refine_ls_matrix_type full
_refine_ls_number_parameters 657
_refine_ls_number_reflns 10805
_refine_ls_number_restraints 0
_refine_ls_restrained_S_all 1.065
_refine_ls_R_factor_all 0.0570
_refine_ls_R_factor_gt 0.0445
_refine_ls_shift/su_max 0.003
_refine_ls_shift/su_mean 0.000
_refine_ls_structure_factor_coef Fsqd
_refine_ls_weighting_details 'calc w=1/[\s^2^(Fo^2^)+(0.0422P)^2^+19.0572P] where P=(Fo^2^+2Fc^2^)/3'
_refine_ls_weighting_scheme calc
_refine_ls_wR_factor_gt 0.1055
_refine_ls_wR_factor_ref 0.1155
_reflns_number_gt 9091
_reflns_number_total 10805
_reflns_threshold_expression >2sigma(I)
_cod_data_source_file ic9023184_si_001_5.cif
_cod_data_source_block Compound9e
_cod_depositor_comments
;
The following automatic conversions were performed:

'_symmetry_cell_setting' value 'Monoclinic' changed to 'monoclinic'
according to the built-in table from CIF Core dictionary named
'cif_core.dic' version 2.4.1 from
2010-06-29.

'_exptl_absorpt_correction_type' value 'Integration'
changed to 'integration' according to the built-in table from CIF
Core dictionary named 'cif_core.dic' version 2.4.1 from 2010-06-29.

Automatic conversion script
Id: cif_fix_values 1646 2011-03-28 12:23:43Z adriana 
;
_cod_database_code 4315068

loop_
_symmetry_equiv_pos_as_xyz
'x, y, z'
'-x+1/2, y+1/2, -z+1/2'
'-x, -y, -z'
'x-1/2, -y-1/2, z-1/2'

loop_
_atom_site_label
_atom_site_type_symbol
_atom_site_fract_x
_atom_site_fract_y
_atom_site_fract_z
_atom_site_U_iso_or_equiv
_atom_site_adp_type
_atom_site_occupancy
_atom_site_symmetry_multiplicity
_atom_site_calc_flag
_atom_site_refinement_flags
_atom_site_disorder_assembly
_atom_site_disorder_group
Ho1 Ho 0.954679(16) 0.078631(9) 0.940523(9) 0.03164(8) Uani 1 1 d . . .
Cl1 Cl 0.80011(11) 0.07629(7) 0.84532(6) 0.0576(4) Uani 1 1 d . . .
Cl2 Cl 1.11933(9) 0.03146(5) 1.02199(6) 0.0417(3) Uani 1 1 d . . .
N1 N 1.0077(3) 0.17733(16) 0.93615(16) 0.0326(8) Uani 1 1 d . . .
B1 B 0.9496(4) 0.1963(2) 0.9805(2) 0.0321(11) Uani 1 1 d . . .
N2 N 0.9026(3) 0.14460(16) 1.00480(16) 0.0299(8) Uani 1 1 d . . .
C1 C 0.9360(4) 0.2669(2) 0.9993(2) 0.0373(10) Uani 1 1 d . . .
C2 C 1.0099(4) 0.3124(2) 0.9988(3) 0.0486(12) Uani 1 1 d . . .
H2A H 1.0707 0.3013 0.9859 0.058 Uiso 1 1 calc R . .
C3 C 0.9978(5) 0.3733(3) 1.0164(3) 0.0601(15) Uani 1 1 d . . .
H3A H 1.0506 0.4028 1.0161 0.072 Uiso 1 1 calc R . .
C4 C 0.9106(5) 0.3912(3) 1.0343(3) 0.0607(16) Uani 1 1 d . . .
H4A H 0.9025 0.4330 1.0465 0.073 Uiso 1 1 calc R . .
C5 C 0.8343(5) 0.3479(3) 1.0343(3) 0.0569(15) Uani 1 1 d . . .
H5A H 0.7727 0.3600 1.0458 0.068 Uiso 1 1 calc R . .
C6 C 0.8474(4) 0.2864(2) 1.0176(2) 0.0428(11) Uani 1 1 d . . .
H6A H 0.7948 0.2570 1.0187 0.051 Uiso 1 1 calc R . .
C7 C 1.0527(4) 0.2142(2) 0.8968(2) 0.0398(11) Uani 1 1 d . . .
C8 C 0.9932(5) 0.2490(3) 0.8473(2) 0.0506(13) Uani 1 1 d . . .
C9 C 1.0428(6) 0.2807(3) 0.8076(3) 0.076(2) Uani 1 1 d . . .
H9A H 1.0027 0.3030 0.7735 0.091 Uiso 1 1 calc R . .
C10 C 1.1470(7) 0.2811(4) 0.8157(4) 0.089(2) Uani 1 1 d . . .
H10A H 1.1787 0.3039 0.7882 0.107 Uiso 1 1 calc R . .
C11 C 1.2058(5) 0.2475(3) 0.8646(3) 0.0700(18) Uani 1 1 d . . .
H11A H 1.2784 0.2474 0.8703 0.084 Uiso 1 1 calc R . .
C12 C 1.1609(4) 0.2140(3) 0.9055(3) 0.0507(13) Uani 1 1 d . . .
C13 C 0.8758(5) 0.2505(3) 0.8350(3) 0.0592(15) Uani 1 1 d . . .
H13A H 0.8543 0.2228 0.8662 0.071 Uiso 1 1 calc R . .
C14 C 0.8351(6) 0.3156(3) 0.8424(3) 0.081(2) Uani 1 1 d . . .
H14A H 0.8651 0.3312 0.8843 0.121 Uiso 1 1 calc R . .
H14B H 0.7602 0.3141 0.8363 0.121 Uiso 1 1 calc R . .
H14C H 0.8536 0.3435 0.8115 0.121 Uiso 1 1 calc R . .
C15 C 0.8272(6) 0.2255(3) 0.7701(3) 0.081(2) Uani 1 1 d . . .
H15A H 0.7526 0.2233 0.7650 0.121 Uiso 1 1 calc R . .
H15B H 0.8542 0.1838 0.7652 0.121 Uiso 1 1 calc R . .
H15C H 0.8437 0.2533 0.7385 0.121 Uiso 1 1 calc R . .
C16 C 1.2266(4) 0.1789(3) 0.9594(3) 0.0599(16) Uani 1 1 d . . .
H16A H 1.1833 0.1438 0.9686 0.072 Uiso 1 1 calc R . .
C17 C 1.3210(6) 0.1494(4) 0.9450(4) 0.099(3) Uani 1 1 d . . .
H17A H 1.3498 0.1193 0.9777 0.148 Uiso 1 1 calc R . .
H17B H 1.3720 0.1817 0.9432 0.148 Uiso 1 1 calc R . .
H17C H 1.3024 0.1280 0.9048 0.148 Uiso 1 1 calc R . .
C18 C 1.2520(8) 0.2168(4) 1.0167(3) 0.115(3) Uani 1 1 d . . .
H18A H 1.2872 0.1908 1.0515 0.172 Uiso 1 1 calc R . .
H18B H 1.1887 0.2335 1.0258 0.172 Uiso 1 1 calc R . .
H18C H 1.2969 0.2513 1.0108 0.172 Uiso 1 1 calc R . .
C19 C 0.8608(3) 0.1457(2) 1.0579(2) 0.0329(10) Uani 1 1 d . . .
C20 C 0.9216(4) 0.1608(2) 1.1171(2) 0.0392(11) Uani 1 1 d . . .
C21 C 0.8751(4) 0.1638(3) 1.1681(2) 0.0500(13) Uani 1 1 d . . .
H21A H 0.9156 0.1750 1.2077 0.060 Uiso 1 1 calc R . .
C22 C 0.7734(5) 0.1511(3) 1.1625(3) 0.0580(15) Uani 1 1 d . . .
H22A H 0.7431 0.1545 1.1975 0.070 Uiso 1 1 calc R . .
C23 C 0.7158(4) 0.1333(3) 1.1055(3) 0.0545(14) Uani 1 1 d . . .
H23A H 0.6456 0.1232 1.1019 0.065 Uiso 1 1 calc R . .
C24 C 0.7565(4) 0.1296(2) 1.0524(2) 0.0416(11) Uani 1 1 d . . .
C25 C 1.0360(4) 0.1724(3) 1.1281(2) 0.0500(13) Uani 1 1 d . . .
H25A H 1.0558 0.1688 1.0870 0.060 Uiso 1 1 calc R . .
C26 C 1.0961(5) 0.1234(4) 1.1713(3) 0.080(2) Uani 1 1 d . . .
H26A H 1.0801 0.0821 1.1530 0.119 Uiso 1 1 calc R . .
H26B H 1.0770 0.1253 1.2117 0.119 Uiso 1 1 calc R . .
H26C H 1.1697 0.1315 1.1771 0.119 Uiso 1 1 calc R . .
C27 C 1.0657(5) 0.2376(4) 1.1536(3) 0.0731(19) Uani 1 1 d . . .
H27A H 1.0219 0.2685 1.1276 0.110 Uiso 1 1 calc R . .
H27B H 1.1376 0.2456 1.1531 0.110 Uiso 1 1 calc R . .
H27C H 1.0564 0.2404 1.1963 0.110 Uiso 1 1 calc R . .
C28 C 0.6913(4) 0.1088(3) 0.9907(3) 0.0552(14) Uani 1 1 d . . .
H28A H 0.7389 0.0881 0.9679 0.066 Uiso 1 1 calc R . .
C29 C 0.6464(7) 0.1636(4) 0.9516(4) 0.113(3) Uani 1 1 d . . .
H29A H 0.7018 0.1915 0.9463 0.170 Uiso 1 1 calc R . .
H29B H 0.5996 0.1861 0.9723 0.170 Uiso 1 1 calc R . .
H29C H 0.6087 0.1490 0.9108 0.170 Uiso 1 1 calc R . .
C30 C 0.6091(5) 0.0613(4) 0.9946(4) 0.087(2) Uani 1 1 d . . .
H30A H 0.5760 0.0473 0.9526 0.131 Uiso 1 1 calc R . .
H30B H 0.5578 0.0803 1.0143 0.131 Uiso 1 1 calc R . .
H30C H 0.6405 0.0256 1.0194 0.131 Uiso 1 1 calc R . .
O1 O 1.0546(3) 0.05223(18) 0.86498(16) 0.0547(10) Uani 1 1 d . . .
C31 C 1.0347(6) 0.0797(4) 0.8031(3) 0.082(2) Uani 1 1 d . . .
H31A H 0.9701 0.0628 0.7774 0.099 Uiso 1 1 calc R . .
H31B H 1.0276 0.1254 0.8060 0.099 Uiso 1 1 calc R . .
C32 C 1.1146(9) 0.0656(6) 0.7770(5) 0.148(5) Uani 1 1 d . . .
H32A H 1.1575 0.1031 0.7767 0.178 Uiso 1 1 calc R . .
H32B H 1.0883 0.0522 0.7334 0.178 Uiso 1 1 calc R . .
C33 C 1.1766(6) 0.0163(4) 0.8116(3) 0.088(2) Uani 1 1 d . . .
H33A H 1.2502 0.0276 0.8209 0.105 Uiso 1 1 calc R . .
H33B H 1.1671 -0.0231 0.7877 0.105 Uiso 1 1 calc R . .
C34 C 1.1394(5) 0.0097(3) 0.8702(3) 0.0701(18) Uani 1 1 d . . .
H34A H 1.1167 -0.0336 0.8749 0.084 Uiso 1 1 calc R . .
H34B H 1.1946 0.0202 0.9067 0.084 Uiso 1 1 calc R . .
Li1 Li 0.4752(8) 0.0068(5) 0.7029(5) 0.062(3) Uani 1 1 d . . .
O2 O 0.4243(4) 0.0783(2) 0.73935(19) 0.0682(12) Uani 1 1 d . . .
C35 C 0.3610(6) 0.1267(3) 0.7051(3) 0.0757(19) Uani 1 1 d . . .
H35A H 0.2906 0.1111 0.6884 0.091 Uiso 1 1 calc R . .
H35B H 0.3899 0.1409 0.6698 0.091 Uiso 1 1 calc R . .
C36 C 0.3593(6) 0.1789(3) 0.7493(3) 0.080(2) Uani 1 1 d . . .
H36A H 0.3002 0.1753 0.7692 0.096 Uiso 1 1 calc R . .
H36B H 0.3565 0.2197 0.7281 0.096 Uiso 1 1 calc R . .
C37 C 0.4596(6) 0.1706(3) 0.7962(3) 0.080(2) Uani 1 1 d . . .
H37A H 0.5169 0.1902 0.7815 0.096 Uiso 1 1 calc R . .
H37B H 0.4560 0.1887 0.8369 0.096 Uiso 1 1 calc R . .
C38 C 0.4721(6) 0.1015(3) 0.8006(3) 0.0705(18) Uani 1 1 d . . .
H38A H 0.5457 0.0900 0.8117 0.085 Uiso 1 1 calc R . .
H38B H 0.4379 0.0842 0.8323 0.085 Uiso 1 1 calc R . .
O3 O 0.5859(3) 0.03217(19) 0.66484(19) 0.0642(11) Uani 1 1 d . . .
C39 C 0.6361(5) 0.0914(3) 0.6803(3) 0.0683(17) Uani 1 1 d . . .
H39A H 0.6544 0.0971 0.7260 0.082 Uiso 1 1 calc R . .
H39B H 0.5901 0.1258 0.6617 0.082 Uiso 1 1 calc R . .
C40 C 0.7298(7) 0.0911(5) 0.6550(4) 0.107(3) Uani 1 1 d . . .
H40A H 0.7176 0.1121 0.6141 0.129 Uiso 1 1 calc R . .
H40B H 0.7875 0.1118 0.6839 0.129 Uiso 1 1 calc R . .
C41 C 0.7504(8) 0.0251(6) 0.6492(7) 0.151(5) Uani 1 1 d . . .
H41A H 0.7932 0.0087 0.6885 0.181 Uiso 1 1 calc R . .
H41B H 0.7867 0.0179 0.6153 0.181 Uiso 1 1 calc R . .
C42 C 0.6486(7) -0.0054(4) 0.6349(4) 0.102(3) Uani 1 1 d . . .
H42A H 0.6203 -0.0069 0.5894 0.122 Uiso 1 1 calc R . .
H42B H 0.6534 -0.0484 0.6515 0.122 Uiso 1 1 calc R . .
O4 O 0.5310(3) -0.0489(2) 0.7689(2) 0.0660(11) Uani 1 1 d . . .
C43 C 0.4738(5) -0.0758(3) 0.8095(3) 0.0655(17) Uani 1 1 d . . .
H43A H 0.4365 -0.1132 0.7903 0.079 Uiso 1 1 calc R . .
H43B H 0.4234 -0.0456 0.8189 0.079 Uiso 1 1 calc R . .
C44 C 0.5491(6) -0.0925(6) 0.8666(4) 0.117(4) Uani 1 1 d . . .
H44A H 0.5371 -0.0676 0.9020 0.141 Uiso 1 1 calc R . .
H44B H 0.5422 -0.1371 0.8762 0.141 Uiso 1 1 calc R . .
C45 C 0.6458(6) -0.0810(7) 0.8574(4) 0.155(6) Uani 1 1 d . . .
H45A H 0.6866 -0.1198 0.8631 0.186 Uiso 1 1 calc R . .
H45B H 0.6810 -0.0501 0.8883 0.186 Uiso 1 1 calc R . .
C46 C 0.6384(5) -0.0573(4) 0.7953(3) 0.0722(18) Uani 1 1 d . . .
H46A H 0.6753 -0.0172 0.7967 0.087 Uiso 1 1 calc R . .
H46B H 0.6685 -0.0872 0.7702 0.087 Uiso 1 1 calc R . .
O5 O 0.3609(3) -0.0293(2) 0.6437(2) 0.0762(13) Uani 1 1 d . . .
C47 C 0.3760(6) -0.0703(4) 0.5962(4) 0.086(2) Uani 1 1 d . . .
H47A H 0.4049 -0.1104 0.6142 0.104 Uiso 1 1 calc R . .
H47B H 0.4235 -0.0518 0.5727 0.104 Uiso 1 1 calc R . .
C48 C 0.2725(8) -0.0800(6) 0.5548(5) 0.147(5) Uani 1 1 d . . .
H48A H 0.2746 -0.0709 0.5110 0.177 Uiso 1 1 calc R . .
H48B H 0.2503 -0.1237 0.5574 0.177 Uiso 1 1 calc R . .
C49 C 0.2057(8) -0.0404(9) 0.5742(7) 0.190(7) Uani 1 1 d . . .
H49A H 0.1391 -0.0613 0.5725 0.227 Uiso 1 1 calc R . .
H49B H 0.1936 -0.0029 0.5475 0.227 Uiso 1 1 calc R . .
C50 C 0.2544(7) -0.0234(6) 0.6386(7) 0.172(7) Uani 1 1 d . . .
H50A H 0.2367 0.0199 0.6475 0.206 Uiso 1 1 calc R . .
H50B H 0.2313 -0.0515 0.6683 0.206 Uiso 1 1 calc R . .
O6 O 1.1118(4) 0.1335(3) 0.6061(3) 0.111(2) Uani 1 1 d . . .
C51 C 1.1191(8) 0.1991(5) 0.6138(7) 0.150(5) Uani 1 1 d . . .
H51A H 1.1777 0.2094 0.6485 0.179 Uiso 1 1 calc R . .
H51B H 1.1315 0.2185 0.5754 0.179 Uiso 1 1 calc R . .
C52 C 1.0334(11) 0.2216(7) 0.6258(9) 0.203(8) Uani 1 1 d . . .
H52A H 1.0030 0.2528 0.5939 0.244 Uiso 1 1 calc R . .
H52B H 1.0483 0.2422 0.6670 0.244 Uiso 1 1 calc R . .
C53 C 0.9635(10) 0.1716(7) 0.6254(10) 0.236(10) Uani 1 1 d . . .
H53A H 0.8950 0.1820 0.5995 0.283 Uiso 1 1 calc R . .
H53B H 0.9564 0.1618 0.6681 0.283 Uiso 1 1 calc R . .
C54 C 1.0099(8) 0.1188(6) 0.5984(6) 0.130(4) Uani 1 1 d . . .
H54A H 1.0016 0.0796 0.6203 0.156 Uiso 1 1 calc R . .
H54B H 0.9774 0.1138 0.5537 0.156 Uiso 1 1 calc R . .
O7 O 0.9634(6) -0.0576(3) 0.6095(4) 0.127(2) Uani 1 1 d . . .
C55 C 0.9094(10) -0.0975(6) 0.5656(5) 0.146(4) Uani 1 1 d . . .
H55A H 0.9158 -0.0847 0.5235 0.175 Uiso 1 1 calc R . .
H55B H 0.8358 -0.0971 0.5668 0.175 Uiso 1 1 calc R . .
C56 C 0.9541(13) -0.1623(6) 0.5806(6) 0.174(6) Uani 1 1 d . . .
H56A H 0.9008 -0.1949 0.5696 0.209 Uiso 1 1 calc R . .
H56B H 1.0100 -0.1708 0.5589 0.209 Uiso 1 1 calc R . .
C57 C 0.9924(12) -0.1580(5) 0.6469(5) 0.157(5) Uani 1 1 d . . .
H57A H 1.0651 -0.1712 0.6587 0.189 Uiso 1 1 calc R . .
H57B H 0.9516 -0.1847 0.6690 0.189 Uiso 1 1 calc R . .
C58 C 0.9817(12) -0.0913(6) 0.6623(5) 0.153(5) Uani 1 1 d . . .
H58A H 0.9244 -0.0861 0.6836 0.184 Uiso 1 1 calc R . .
H58B H 1.0455 -0.0765 0.6907 0.184 Uiso 1 1 calc R . .

loop_
_atom_site_aniso_label
_atom_site_aniso_U_11
_atom_site_aniso_U_22
_atom_site_aniso_U_33
_atom_site_aniso_U_23
_atom_site_aniso_U_13
_atom_site_aniso_U_12
Ho1 0.03699(13) 0.02750(12) 0.02869(12) -0.00034(8) 0.00362(8) 0.00333(9)
Cl1 0.0617(8) 0.0546(8) 0.0442(7) -0.0009(6) -0.0140(6) -0.0046(7)
Cl2 0.0364(6) 0.0374(6) 0.0461(6) 0.0080(5) -0.0016(5) -0.0016(5)
N1 0.038(2) 0.0274(19) 0.0325(19) 0.0072(15) 0.0084(16) 0.0010(16)
B1 0.030(3) 0.034(3) 0.030(2) 0.002(2) 0.001(2) 0.005(2)
N2 0.0304(19) 0.0273(18) 0.0306(18) 0.0003(15) 0.0039(15) 0.0040(15)
C1 0.045(3) 0.034(2) 0.030(2) 0.0006(19) 0.0023(19) 0.005(2)
C2 0.055(3) 0.037(3) 0.057(3) -0.005(2) 0.018(3) -0.002(2)
C3 0.079(4) 0.039(3) 0.063(4) -0.008(3) 0.018(3) -0.016(3)
C4 0.090(5) 0.029(3) 0.063(4) -0.006(3) 0.016(3) 0.003(3)
C5 0.068(4) 0.046(3) 0.055(3) -0.005(3) 0.012(3) 0.019(3)
C6 0.047(3) 0.034(2) 0.045(3) 0.000(2) 0.006(2) 0.006(2)
C7 0.054(3) 0.033(2) 0.035(2) 0.005(2) 0.015(2) 0.000(2)
C8 0.068(4) 0.046(3) 0.036(3) 0.011(2) 0.010(2) 0.003(3)
C9 0.109(6) 0.066(4) 0.053(4) 0.033(3) 0.019(4) 0.005(4)
C10 0.111(6) 0.091(6) 0.079(5) 0.038(4) 0.050(5) -0.006(5)
C11 0.065(4) 0.077(4) 0.080(4) 0.017(4) 0.043(3) -0.002(3)
C12 0.055(3) 0.049(3) 0.055(3) 0.010(3) 0.026(3) 0.003(3)
C13 0.066(4) 0.052(3) 0.052(3) 0.012(3) -0.003(3) 0.010(3)
C14 0.096(5) 0.062(4) 0.075(5) 0.016(4) -0.003(4) 0.030(4)
C15 0.095(5) 0.067(4) 0.065(4) 0.012(3) -0.014(4) 0.015(4)
C16 0.039(3) 0.065(4) 0.080(4) 0.025(3) 0.021(3) 0.008(3)
C17 0.076(5) 0.100(6) 0.120(7) -0.002(5) 0.022(5) 0.027(5)
C18 0.153(8) 0.117(7) 0.060(5) 0.002(5) -0.008(5) 0.064(6)
C19 0.036(2) 0.026(2) 0.037(2) 0.0027(18) 0.0101(19) 0.0043(18)
C20 0.045(3) 0.040(3) 0.033(2) 0.000(2) 0.010(2) 0.002(2)
C21 0.057(3) 0.058(3) 0.037(3) 0.002(2) 0.014(2) 0.009(3)
C22 0.062(4) 0.067(4) 0.055(3) -0.007(3) 0.033(3) 0.003(3)
C23 0.040(3) 0.058(3) 0.074(4) -0.004(3) 0.029(3) -0.003(3)
C24 0.033(3) 0.038(3) 0.056(3) -0.004(2) 0.015(2) 0.001(2)
C25 0.043(3) 0.071(4) 0.034(3) -0.007(2) 0.005(2) 0.004(3)
C26 0.062(4) 0.114(6) 0.059(4) 0.001(4) 0.005(3) 0.032(4)
C27 0.052(4) 0.102(5) 0.059(4) -0.023(4) -0.002(3) -0.020(4)
C28 0.032(3) 0.064(4) 0.066(4) -0.009(3) 0.005(2) -0.002(3)
C29 0.100(6) 0.079(5) 0.123(7) -0.016(5) -0.055(5) 0.006(5)
C30 0.062(4) 0.087(5) 0.113(6) -0.036(5) 0.020(4) -0.017(4)
O1 0.070(3) 0.055(2) 0.042(2) 0.0057(17) 0.0186(18) 0.023(2)
C31 0.107(6) 0.101(6) 0.044(3) 0.012(3) 0.031(4) 0.043(5)
C32 0.174(10) 0.200(12) 0.101(7) 0.080(7) 0.094(7) 0.110(9)
C33 0.094(5) 0.104(6) 0.078(5) 0.012(4) 0.047(4) 0.037(5)
C34 0.083(5) 0.060(4) 0.075(4) 0.013(3) 0.036(4) 0.032(3)
Li1 0.074(7) 0.060(6) 0.058(6) -0.007(5) 0.024(5) 0.002(5)
O2 0.081(3) 0.069(3) 0.050(2) -0.011(2) 0.005(2) 0.014(2)
C35 0.077(5) 0.085(5) 0.060(4) 0.004(4) 0.005(3) 0.011(4)
C36 0.101(6) 0.060(4) 0.079(5) 0.006(4) 0.024(4) 0.014(4)
C37 0.111(6) 0.061(4) 0.064(4) -0.003(3) 0.011(4) -0.003(4)
C38 0.090(5) 0.077(4) 0.041(3) -0.014(3) 0.009(3) 0.009(4)
O3 0.078(3) 0.052(2) 0.067(3) -0.004(2) 0.025(2) -0.003(2)
C39 0.073(4) 0.068(4) 0.061(4) -0.012(3) 0.010(3) -0.014(3)
C40 0.093(6) 0.135(8) 0.102(6) -0.036(6) 0.039(5) -0.049(6)
C41 0.083(7) 0.158(11) 0.226(14) -0.047(10) 0.067(8) 0.005(7)
C42 0.139(8) 0.066(5) 0.123(7) 0.005(5) 0.079(6) 0.017(5)
O4 0.051(2) 0.070(3) 0.079(3) 0.018(2) 0.019(2) 0.000(2)
C43 0.048(3) 0.068(4) 0.085(5) 0.010(3) 0.027(3) -0.003(3)
C44 0.075(5) 0.185(11) 0.092(6) 0.056(6) 0.017(5) -0.013(6)
C45 0.050(5) 0.329(19) 0.082(6) 0.065(8) 0.007(4) -0.025(7)
C46 0.052(4) 0.090(5) 0.075(4) -0.001(4) 0.015(3) -0.008(3)
O5 0.069(3) 0.085(3) 0.077(3) -0.030(3) 0.023(2) -0.009(2)
C47 0.096(6) 0.078(5) 0.084(5) -0.023(4) 0.018(4) 0.010(4)
C48 0.087(7) 0.213(14) 0.131(9) -0.101(9) 0.003(6) -0.009(8)
C49 0.068(7) 0.268(19) 0.219(15) -0.082(14) 0.003(8) -0.010(9)
C50 0.068(6) 0.212(13) 0.253(15) -0.157(12) 0.074(8) -0.049(7)
O6 0.080(4) 0.090(4) 0.162(6) -0.028(4) 0.027(4) -0.009(3)
C51 0.082(7) 0.105(8) 0.253(15) -0.056(9) 0.018(8) 0.005(6)
C52 0.162(13) 0.136(12) 0.35(2) -0.005(13) 0.147(15) 0.014(10)
C53 0.103(9) 0.159(14) 0.48(3) 0.109(17) 0.134(15) 0.024(9)
C54 0.094(7) 0.128(9) 0.163(10) -0.015(8) 0.018(7) -0.041(7)
O7 0.133(6) 0.108(5) 0.149(7) -0.014(5) 0.051(5) -0.016(4)
C55 0.166(11) 0.144(11) 0.103(8) -0.019(8) -0.021(7) -0.010(9)
C56 0.308(19) 0.103(9) 0.118(9) -0.041(7) 0.061(11) -0.030(11)
C57 0.254(16) 0.103(8) 0.108(9) 0.020(7) 0.027(9) 0.041(9)
C58 0.258(17) 0.129(10) 0.069(6) 0.010(6) 0.031(8) -0.017(10)

loop_
_atom_type_symbol
_atom_type_description
_atom_type_scat_dispersion_real
_atom_type_scat_dispersion_imag
_atom_type_scat_source
C C 0.0033 0.0016 'International Tables Vol C Tables 4.2.6.8 and 6.1.1.4'
H H 0.0000 0.0000 'International Tables Vol C Tables 4.2.6.8 and 6.1.1.4'
Li Li -0.0003 0.0001 'International Tables Vol C Tables 4.2.6.8 and 6.1.1.4'
B B 0.0013 0.0007 'International Tables Vol C Tables 4.2.6.8 and 6.1.1.4'
N N 0.0061 0.0033 'International Tables Vol C Tables 4.2.6.8 and 6.1.1.4'
O O 0.0106 0.0060 'International Tables Vol C Tables 4.2.6.8 and 6.1.1.4'
Cl Cl 0.1484 0.1585 'International Tables Vol C Tables 4.2.6.8 and 6.1.1.4'
Ho Ho -0.2175 4.6783 'International Tables Vol C Tables 4.2.6.8 and 6.1.1.4'

loop_
_geom_angle_atom_site_label_1
_geom_angle_atom_site_label_2
_geom_angle_atom_site_label_3
_geom_angle
_geom_angle_site_symmetry_1
_geom_angle_site_symmetry_3
_geom_angle_publ_flag
N2 Ho1 N1 64.65(13) . . ?
N2 Ho1 O1 152.42(14) . . ?
N1 Ho1 O1 87.93(14) . . ?
N2 Ho1 Cl1 102.81(10) . . ?
N1 Ho1 Cl1 100.69(10) . . ?
O1 Ho1 Cl1 84.34(10) . . ?
N2 Ho1 B1 32.36(14) . . ?
N1 Ho1 B1 32.38(14) . . ?
O1 Ho1 B1 120.31(15) . . ?
Cl1 Ho1 B1 102.10(11) . . ?
N2 Ho1 Cl2 98.03(9) . . ?
N1 Ho1 Cl2 99.46(10) . . ?
O1 Ho1 Cl2 82.93(9) . . ?
Cl1 Ho1 Cl2 155.69(4) . . ?
B1 Ho1 Cl2 102.20(11) . . ?
N2 Ho1 Cl2 99.86(10) . 3_757 ?
N1 Ho1 Cl2 163.72(10) . 3_757 ?
O1 Ho1 Cl2 107.13(10) . 3_757 ?
Cl1 Ho1 Cl2 87.22(4) . 3_757 ?
B1 Ho1 Cl2 132.20(11) . 3_757 ?
Cl2 Ho1 Cl2 76.91(4) . 3_757 ?
Ho1 Cl2 Ho1 103.09(4) . 3_757 ?
C7 N1 B1 129.1(4) . . ?
C7 N1 Ho1 137.9(3) . . ?
B1 N1 Ho1 90.9(3) . . ?
N2 B1 N1 112.4(4) . . ?
N2 B1 C1 123.7(4) . . ?
N1 B1 C1 123.9(4) . . ?
N2 B1 Ho1 55.9(2) . . ?
N1 B1 Ho1 56.7(2) . . ?
C1 B1 Ho1 174.3(3) . . ?
C19 N2 B1 125.8(4) . . ?
C19 N2 Ho1 141.4(3) . . ?
B1 N2 Ho1 91.8(3) . . ?
C2 C1 C6 116.1(4) . . ?
C2 C1 B1 123.0(4) . . ?
C6 C1 B1 120.9(4) . . ?
C3 C2 C1 122.3(5) . . ?
C4 C3 C2 120.5(5) . . ?
C3 C4 C5 119.2(5) . . ?
C4 C5 C6 120.2(5) . . ?
C5 C6 C1 121.7(5) . . ?
N1 C7 C8 122.0(5) . . ?
N1 C7 C12 118.7(4) . . ?
C8 C7 C12 119.2(4) . . ?
C9 C8 C7 118.7(6) . . ?
C9 C8 C13 119.6(5) . . ?
C7 C8 C13 121.7(5) . . ?
C10 C9 C8 122.6(6) . . ?
C9 C10 C11 119.0(6) . . ?
C10 C11 C12 121.4(6) . . ?
C11 C12 C7 119.1(5) . . ?
C11 C12 C16 120.5(5) . . ?
C7 C12 C16 120.3(4) . . ?
C14 C13 C8 112.1(5) . . ?
C14 C13 C15 109.6(5) . . ?
C8 C13 C15 111.3(5) . . ?
C18 C16 C17 111.6(6) . . ?
C18 C16 C12 112.3(6) . . ?
C17 C16 C12 114.3(6) . . ?
N2 C19 C20 121.2(4) . . ?
N2 C19 C24 119.5(4) . . ?
C20 C19 C24 119.2(4) . . ?
C21 C20 C19 119.0(5) . . ?
C21 C20 C25 118.5(4) . . ?
C19 C20 C25 122.5(4) . . ?
C22 C21 C20 122.0(5) . . ?
C21 C22 C23 118.7(5) . . ?
C22 C23 C24 122.6(5) . . ?
C23 C24 C19 118.3(5) . . ?
C23 C24 C28 121.0(5) . . ?
C19 C24 C28 120.7(4) . . ?
C20 C25 C26 111.0(5) . . ?
C20 C25 C27 112.3(5) . . ?
C26 C25 C27 110.2(5) . . ?
C29 C28 C24 111.1(5) . . ?
C29 C28 C30 111.1(6) . . ?
C24 C28 C30 115.3(5) . . ?
C34 O1 C31 107.9(4) . . ?
C34 O1 Ho1 129.7(3) . . ?
C31 O1 Ho1 122.4(3) . . ?
C32 C31 O1 108.1(6) . . ?
C31 C32 C33 110.5(7) . . ?
C32 C33 C34 105.2(6) . . ?
O1 C34 C33 106.2(5) . . ?
O4 Li1 O2 107.3(5) . . ?
O4 Li1 O5 112.3(6) . . ?
O2 Li1 O5 107.5(6) . . ?
O4 Li1 O3 107.5(6) . . ?
O2 Li1 O3 109.3(6) . . ?
O5 Li1 O3 112.7(5) . . ?
C35 O2 C38 109.0(5) . . ?
C35 O2 Li1 125.2(5) . . ?
C38 O2 Li1 122.7(5) . . ?
O2 C35 C36 107.0(5) . . ?
C35 C36 C37 102.6(6) . . ?
C38 C37 C36 103.4(6) . . ?
O2 C38 C37 105.2(5) . . ?
C42 O3 C39 108.6(5) . . ?
C42 O3 Li1 128.7(5) . . ?
C39 O3 Li1 120.4(5) . . ?
O3 C39 C40 107.1(6) . . ?
C41 C40 C39 103.3(7) . . ?
C40 C41 C42 105.5(8) . . ?
O3 C42 C41 104.9(7) . . ?
C43 O4 C46 108.9(5) . . ?
C43 O4 Li1 124.2(5) . . ?
C46 O4 Li1 125.1(5) . . ?
O4 C43 C44 106.0(5) . . ?
C45 C44 C43 108.5(7) . . ?
C44 C45 C46 109.6(7) . . ?
O4 C46 C45 106.3(5) . . ?
C50 O5 C47 107.7(6) . . ?
C50 O5 Li1 130.5(6) . . ?
C47 O5 Li1 121.7(5) . . ?
O5 C47 C48 105.9(7) . . ?
C49 C48 C47 107.6(8) . . ?
C48 C49 C50 106.1(10) . . ?
O5 C50 C49 106.0(8) . . ?
C54 O6 C51 106.5(8) . . ?
C52 C51 O6 110.3(11) . . ?
C51 C52 C53 108.7(13) . . ?
C52 C53 C54 104.3(10) . . ?
O6 C54 C53 105.5(9) . . ?
C58 O7 C55 103.9(9) . . ?
O7 C55 C56 107.3(10) . . ?
C57 C56 C55 101.3(9) . . ?
C56 C57 C58 105.2(9) . . ?
O7 C58 C57 109.2(9) . . ?

loop_
_geom_bond_atom_site_label_1
_geom_bond_atom_site_label_2
_geom_bond_distance
_geom_bond_site_symmetry_2
_geom_bond_publ_flag
Ho1 N2 2.223(3) . ?
Ho1 N1 2.245(4) . ?
Ho1 O1 2.424(3) . ?
Ho1 Cl1 2.5961(16) . ?
Ho1 B1 2.684(5) . ?
Ho1 Cl2 2.7078(14) . ?
Ho1 Cl2 2.7608(13) 3_757 ?
Cl2 Ho1 2.7608(13) 3_757 ?
N1 C7 1.405(6) . ?
N1 B1 1.438(6) . ?
B1 N2 1.437(6) . ?
B1 C1 1.593(7) . ?
N2 C19 1.406(5) . ?
C1 C2 1.392(7) . ?
C1 C6 1.399(7) . ?
C2 C3 1.384(8) . ?
C3 C4 1.368(9) . ?
C4 C5 1.381(8) . ?
C5 C6 1.392(7) . ?
C7 C8 1.413(7) . ?
C7 C12 1.416(7) . ?
C8 C9 1.388(8) . ?
C8 C13 1.532(8) . ?
C9 C10 1.364(10) . ?
C10 C11 1.386(10) . ?
C11 C12 1.392(7) . ?
C12 C16 1.512(8) . ?
C13 C14 1.524(8) . ?
C13 C15 1.531(8) . ?
C16 C18 1.476(10) . ?
C16 C17 1.508(9) . ?
C19 C20 1.413(6) . ?
C19 C24 1.414(6) . ?
C20 C21 1.402(7) . ?
C20 C25 1.515(7) . ?
C21 C22 1.365(8) . ?
C22 C23 1.375(8) . ?
C23 C24 1.399(7) . ?
C24 C28 1.510(7) . ?
C25 C26 1.523(8) . ?
C25 C27 1.527(9) . ?
C28 C29 1.502(10) . ?
C28 C30 1.516(9) . ?
O1 C34 1.440(7) . ?
O1 C31 1.454(7) . ?
C31 C32 1.356(10) . ?
C32 C33 1.452(11) . ?
C33 C34 1.490(8) . ?
Li1 O4 1.902(12) . ?
Li1 O2 1.927(11) . ?
Li1 O5 1.935(12) . ?
Li1 O3 1.936(11) . ?
O2 C35 1.444(8) . ?
O2 C38 1.446(7) . ?
C35 C36 1.490(9) . ?
C36 C37 1.509(10) . ?
C37 C38 1.495(9) . ?
O3 C42 1.427(8) . ?
O3 C39 1.443(7) . ?
C39 C40 1.480(10) . ?
C40 C41 1.455(14) . ?
C41 C42 1.480(13) . ?
O4 C43 1.425(7) . ?
O4 C46 1.435(7) . ?
C43 C44 1.469(10) . ?
C44 C45 1.375(10) . ?
C45 C46 1.443(10) . ?
O5 C50 1.409(9) . ?
O5 C47 1.418(8) . ?
C47 C48 1.492(12) . ?
C48 C49 1.369(15) . ?
C49 C50 1.470(16) . ?
O6 C54 1.371(10) . ?
O6 C51 1.422(11) . ?
C51 C52 1.323(14) . ?
C52 C53 1.422(17) . ?
C53 C54 1.482(17) . ?
O7 C58 1.346(11) . ?
O7 C55 1.373(12) . ?
C55 C56 1.522(16) . ?
C56 C57 1.440(14) . ?
C57 C58 1.488(15) . ?
